data_7155725
loop_
_publ_author_name
'Mao, Hui'
'You, Bingxin'
'Zhou, Liejin'
'Xie, Tingting'
'Wen, Yihang'
'Lv, Xin'
'Wang, Xiaoxia'

_publ_section_title
;
 SmI2-mediated reductive cyclization of \b-arylthio ketones: a facile and
 diastereoselective synthesis of thiochroman derivatives
;
_journal_name_full 'Org. Biomol. Chem.'
_journal_paper_doi 10.1039/C7OB01082F
_journal_year 2017
_chemical_formula_sum 'C24 H22 N2 O6 S'
_chemical_formula_weight 466.50
_chemical_name_systematic
; 
 ? 
;
_space_group_IT_number 14
_symmetry_cell_setting monoclinic
_symmetry_space_group_name_Hall '-P 2ybc'
_symmetry_space_group_name_H-M 'P 1 21/c 1'
_atom_sites_solution_hydrogens geom
_atom_sites_solution_primary direct
_atom_sites_solution_secondary difmap
_audit_block_doi 10.5517/ccdc.csd.cc1lcjvb
_audit_creation_method SHELXL-97
_audit_update_record
;
2016-03-28 deposited with the CCDC.
2017-06-28 downloaded from the CCDC.
;
_cell_angle_alpha 90.00
_cell_angle_beta 93.197(2)
_cell_angle_gamma 90.00
_cell_formula_units_Z 4
_cell_length_a 10.478(2)
_cell_length_b 12.291(2)
_cell_length_c 17.574(3)
_cell_measurement_reflns_used 5994
_cell_measurement_temperature 296(2)
_cell_measurement_theta_max 21.737
_cell_measurement_theta_min 2.658
_cell_volume 2259.7(7)
_computing_cell_refinement 'Bruker XSCANS'
_computing_data_collection 'Bruker XSCANS'
_computing_data_reduction 'Bruker SHELXTL'
_computing_molecular_graphics 'Bruker SHELXTL'
_computing_publication_material 'Bruker SHELXTL'
_computing_structure_refinement 'SHELXL-97 (Sheldrick, 1997)'
_computing_structure_solution 'SHELXS-97 (Sheldrick, 1990)'
_diffrn_ambient_temperature 296(2)
_diffrn_measured_fraction_theta_full 0.993
_diffrn_measured_fraction_theta_max 0.993
_diffrn_measurement_device_type 'Bruker P4'
_diffrn_measurement_method '\w scans'
_diffrn_radiation_monochromator graphite
_diffrn_radiation_source 'fine-focus sealed tube'
_diffrn_radiation_type MoK\a
_diffrn_radiation_wavelength 0.71073
_diffrn_reflns_av_R_equivalents 0.0618
_diffrn_reflns_av_sigmaI/netI 0.0360
_diffrn_reflns_limit_h_max 13
_diffrn_reflns_limit_h_min -13
_diffrn_reflns_limit_k_max 16
_diffrn_reflns_limit_k_min -15
_diffrn_reflns_limit_l_max 22
_diffrn_reflns_limit_l_min -22
_diffrn_reflns_number 46298
_diffrn_reflns_theta_full 27.64
_diffrn_reflns_theta_max 27.64
_diffrn_reflns_theta_min 2.76
_exptl_absorpt_coefficient_mu 0.187
_exptl_absorpt_correction_T_max .963
_exptl_absorpt_correction_T_min .956
_exptl_absorpt_correction_type empirical
_exptl_absorpt_process_details 'SADABS (Sheldrick, 1996)'
_exptl_crystal_colour yellow
_exptl_crystal_density_diffrn 1.371
_exptl_crystal_density_method 'not measured'
_exptl_crystal_description block
_exptl_crystal_F_000 976
_exptl_crystal_size_max .3
_exptl_crystal_size_mid .2
_exptl_crystal_size_min .2
_refine_diff_density_max 0.217
_refine_diff_density_min -0.212
_refine_diff_density_rms 0.051
_refine_ls_extinction_method none
_refine_ls_goodness_of_fit_ref 0.890
_refine_ls_hydrogen_treatment mixed
_refine_ls_matrix_type full
_refine_ls_number_parameters 298
_refine_ls_number_reflns 5222
_refine_ls_number_restraints 18
_refine_ls_restrained_S_all 0.890
_refine_ls_R_factor_all 0.0826
_refine_ls_R_factor_gt 0.0475
_refine_ls_shift/su_max 0.000
_refine_ls_shift/su_mean 0.000
_refine_ls_structure_factor_coef Fsqd
_refine_ls_weighting_details 'calc w=1/[\s^2^(Fo^2^)+(0.0666P)^2^+1.2652P] where P=(Fo^2^+2Fc^2^)/3'
_refine_ls_weighting_scheme calc
_refine_ls_wR_factor_gt 0.1117
_refine_ls_wR_factor_ref 0.1384
_reflns_number_gt 3483
_reflns_number_total 5222
_reflns_threshold_expression >2sigma(I)
_cod_data_source_file c7ob01082f2.cif
_cod_data_source_block a
_cod_depositor_comments
;
The following automatic conversions were performed:

'_symmetry_cell_setting' value 'Monoclinic' changed to 'monoclinic'
according to
/home/data/users/saulius/crontab/automatic-downloads/rss-feeds/RSC/lib/dictionaries/cif_core.dic
dictionary named 'cif_core.dic' version 2.4.2 from 2011-04-26.

Automatic conversion script
Id: cif_fix_values 4973 2017-02-22 13:04:09Z antanas 
;
_cod_original_sg_symbol_H-M P2(1)/c
_cod_database_code 7155725

loop_
_symmetry_equiv_pos_as_xyz
'x, y, z'
'-x, y+1/2, -z+1/2'
'-x, -y, -z'
'x, -y-1/2, z-1/2'

loop_
_atom_site_label
_atom_site_type_symbol
_atom_site_fract_x
_atom_site_fract_y
_atom_site_fract_z
_atom_site_U_iso_or_equiv
_atom_site_adp_type
_atom_site_occupancy
_atom_site_symmetry_multiplicity
_atom_site_calc_flag
_atom_site_refinement_flags
S1 S 0.22696(6) 0.14107(5) 0.03299(3) 0.05227(18) Uani 1 1 d .
O5 O 0.40964(17) -0.04984(14) 0.31814(10) 0.0694(5) Uani 1 1 d U
O6 O 0.42725(14) 0.11594(12) 0.26446(8) 0.0479(4) Uani 1 1 d U
C2 C 0.34610(19) 0.02258(17) 0.15120(11) 0.0436(5) Uani 1 1 d .
H2A H 0.3565 -0.0476 0.1761 0.052 Uiso 1 1 calc R
H2B H 0.4273 0.0417 0.1309 0.052 Uiso 1 1 calc R
C3 C 0.6177(2) 0.00170(18) 0.42042(11) 0.0437(5) Uani 1 1 d .
H3A H 0.5650 -0.0542 0.4356 0.052 Uiso 1 1 calc R
C4 C 0.2460(2) 0.01193(17) 0.08523(11) 0.0426(5) Uani 1 1 d .
H4A H 0.1641 -0.0058 0.1065 0.051 Uiso 1 1 calc R
C6 C 0.2746(2) -0.07471(17) 0.02737(12) 0.0444(5) Uani 1 1 d .
C7 C 0.31349(19) 0.10714(17) 0.21057(11) 0.0418(5) Uani 1 1 d .
C8 C 0.6642(2) 0.14653(17) 0.33391(12) 0.0452(5) Uani 1 1 d .
H8A H 0.6418 0.1892 0.2915 0.054 Uiso 1 1 calc R
C9 C 0.2076(2) 0.22897(16) 0.11130(11) 0.0433(5) Uani 1 1 d .
C11 C 0.5839(2) 0.06384(16) 0.35651(11) 0.0424(5) Uani 1 1 d .
C13 C 0.30865(19) 0.22323(16) 0.17602(11) 0.0419(5) Uani 1 1 d .
H13A H 0.3915 0.2372 0.1546 0.050 Uiso 1 1 calc R
C14 C 0.7307(2) 0.02442(17) 0.46086(11) 0.0445(5) Uani 1 1 d .
C15 C 0.7776(2) 0.16397(17) 0.37562(13) 0.0458(5) Uani 1 1 d .
C16 C 0.4632(2) 0.03574(18) 0.31146(12) 0.0482(5) Uani 1 1 d .
C17 C 0.8135(2) 0.10458(18) 0.43980(12) 0.0476(5) Uani 1 1 d .
H17A H 0.8900 0.1180 0.4676 0.057 Uiso 1 1 calc R
C18 C 0.1789(2) -0.10612(19) -0.02589(13) 0.0546(6) Uani 1 1 d .
H18A H 0.0983 -0.0748 -0.0247 0.066 Uiso 1 1 calc R
C20 C 0.0883(2) 0.3761(2) 0.17354(15) 0.0601(6) Uani 1 1 d .
H20A H 0.0082 0.3576 0.1954 0.072 Uiso 1 1 calc R
H20B H 0.0797 0.4488 0.1524 0.072 Uiso 1 1 calc R
C21 C 0.1109(2) 0.29854(18) 0.11075(13) 0.0513(5) Uani 1 1 d .
H21A H 0.0535 0.2989 0.0684 0.062 Uiso 1 1 calc R
C22 C 0.1916(3) 0.37704(18) 0.23559(14) 0.0561(6) Uani 1 1 d .
C23 C 0.1942(2) 0.08183(19) 0.25248(12) 0.0507(5) Uani 1 1 d .
H23A H 0.2000 0.0094 0.2728 0.076 Uiso 1 1 calc R
H23B H 0.1204 0.0872 0.2178 0.076 Uiso 1 1 calc R
H23C H 0.1866 0.1328 0.2934 0.076 Uiso 1 1 calc R
C28 C 0.3930(2) -0.1248(2) 0.02499(15) 0.0587(6) Uani 1 1 d .
H28A H 0.4587 -0.1051 0.0600 0.070 Uiso 1 1 calc R
C29 C 0.2018(3) -0.1832(2) -0.08069(15) 0.0647(7) Uani 1 1 d .
H29A H 0.1373 -0.2019 -0.1168 0.078 Uiso 1 1 calc R
C30 C 0.4143(3) -0.2038(2) -0.02903(17) 0.0706(7) Uani 1 1 d .
H30A H 0.4936 -0.2377 -0.0293 0.085 Uiso 1 1 calc R
C31 C 0.3196(3) -0.2326(2) -0.08212(15) 0.0691(8) Uani 1 1 d .
H31A H 0.3348 -0.2850 -0.1187 0.083 Uiso 1 1 calc R
C32 C 0.1769(3) 0.4578(2) 0.29856(17) 0.0829(9) Uani 1 1 d .
H32A H 0.2482 0.4518 0.3351 0.124 Uiso 1 1 calc R
H32B H 0.0991 0.4433 0.3231 0.124 Uiso 1 1 calc R
H32C H 0.1739 0.5300 0.2778 0.124 Uiso 1 1 calc R
C40 C 0.2891(2) 0.30904(18) 0.23520(13) 0.0541(6) Uani 1 1 d .
H40A H 0.3510 0.3147 0.2750 0.065 Uiso 1 1 calc R
O1 O 0.69030(19) -0.10937(17) 0.54915(10) 0.0738(5) Uani 1 1 d U
O2 O 0.8343(2) 0.29686(18) 0.29170(14) 0.0914(7) Uani 1 1 d U
N1 N 0.7669(2) -0.04175(18) 0.52875(10) 0.0572(5) Uani 1 1 d .
N2 N 0.8664(2) 0.24661(17) 0.34930(14) 0.0619(5) Uani 1 1 d .
O3 O 0.87168(19) -0.0258(2) 0.56039(11) 0.0884(7) Uani 1 1 d U
O4 O 0.96582(19) 0.26156(19) 0.38669(14) 0.0952(7) Uani 1 1 d U

loop_
_atom_site_aniso_label
_atom_site_aniso_U_11
_atom_site_aniso_U_22
_atom_site_aniso_U_33
_atom_site_aniso_U_23
_atom_site_aniso_U_13
_atom_site_aniso_U_12
S1 0.0640(4) 0.0533(3) 0.0385(3) 0.0035(2) -0.0062(2) 0.0045(3)
O5 0.0760(12) 0.0585(10) 0.0707(11) 0.0220(9) -0.0248(9) -0.0221(9)
O6 0.0505(9) 0.0486(8) 0.0430(8) 0.0075(6) -0.0116(7) -0.0083(7)
C2 0.0445(11) 0.0439(11) 0.0418(11) 0.0061(9) -0.0035(9) -0.0015(9)
C3 0.0473(12) 0.0459(11) 0.0376(11) -0.0008(9) 0.0001(9) 0.0018(9)
C4 0.0426(11) 0.0453(11) 0.0396(11) 0.0012(9) -0.0001(9) -0.0027(9)
C6 0.0467(12) 0.0448(11) 0.0419(11) 0.0013(9) 0.0057(9) -0.0060(9)
C7 0.0426(11) 0.0455(11) 0.0364(10) 0.0047(8) -0.0056(9) -0.0065(9)
C8 0.0479(12) 0.0431(11) 0.0443(11) 0.0006(9) -0.0001(9) 0.0014(9)
C9 0.0462(11) 0.0412(11) 0.0423(11) 0.0078(9) 0.0015(9) -0.0026(9)
C11 0.0463(12) 0.0423(11) 0.0379(10) -0.0014(8) -0.0024(9) -0.0005(9)
C13 0.0424(11) 0.0423(11) 0.0410(11) 0.0035(9) 0.0014(9) -0.0041(9)
C14 0.0473(12) 0.0517(12) 0.0341(10) -0.0018(9) -0.0005(9) 0.0101(10)
C15 0.0432(12) 0.0425(11) 0.0521(12) -0.0061(9) 0.0057(10) 0.0005(9)
C16 0.0541(13) 0.0476(12) 0.0416(11) 0.0067(9) -0.0074(10) -0.0051(10)
C17 0.0401(11) 0.0555(13) 0.0469(12) -0.0121(10) -0.0008(9) 0.0056(10)
C18 0.0581(14) 0.0544(13) 0.0509(13) -0.0035(10) -0.0009(11) -0.0064(11)
C20 0.0618(15) 0.0509(13) 0.0697(16) 0.0100(12) 0.0212(13) 0.0057(11)
C21 0.0494(13) 0.0526(13) 0.0518(13) 0.0122(10) 0.0026(10) 0.0016(10)
C22 0.0733(16) 0.0425(12) 0.0542(13) 0.0010(10) 0.0182(12) -0.0039(11)
C23 0.0534(13) 0.0578(13) 0.0408(11) 0.0052(10) 0.0028(10) -0.0098(11)
C28 0.0522(14) 0.0621(15) 0.0625(15) -0.0073(12) 0.0091(11) -0.0028(11)
C29 0.086(2) 0.0554(14) 0.0529(14) -0.0082(11) 0.0027(13) -0.0190(14)
C30 0.0695(17) 0.0619(16) 0.0830(19) -0.0087(14) 0.0283(15) 0.0024(14)
C31 0.095(2) 0.0513(14) 0.0636(16) -0.0138(12) 0.0305(15) -0.0140(14)
C32 0.118(3) 0.0594(16) 0.0741(18) -0.0099(14) 0.0261(18) 0.0028(16)
C40 0.0686(15) 0.0479(13) 0.0452(12) -0.0014(10) -0.0019(11) -0.0090(11)
O1 0.0825(13) 0.0867(13) 0.0512(10) 0.0191(9) -0.0058(9) -0.0049(11)
O2 0.0813(14) 0.0855(14) 0.1069(17) 0.0362(13) 0.0023(12) -0.0209(11)
N1 0.0559(12) 0.0784(14) 0.0368(10) 0.0015(9) -0.0031(9) 0.0117(11)
N2 0.0535(13) 0.0529(12) 0.0800(15) -0.0021(11) 0.0092(11) -0.0062(10)
O3 0.0613(12) 0.1377(19) 0.0635(12) 0.0238(12) -0.0208(10) 0.0014(12)
O4 0.0590(12) 0.1044(16) 0.1207(18) 0.0063(14) -0.0087(12) -0.0301(11)

loop_
_atom_type_symbol
_atom_type_description
_atom_type_scat_dispersion_real
_atom_type_scat_dispersion_imag
_atom_type_scat_source
C C 0.0033 0.0016 'International Tables Vol C Tables 4.2.6.8 and 6.1.1.4'
H H 0.0000 0.0000 'International Tables Vol C Tables 4.2.6.8 and 6.1.1.4'
N N 0.0061 0.0033 'International Tables Vol C Tables 4.2.6.8 and 6.1.1.4'
O O 0.0106 0.0060 'International Tables Vol C Tables 4.2.6.8 and 6.1.1.4'
S S 0.1246 0.1234 'International Tables Vol C Tables 4.2.6.8 and 6.1.1.4'

loop_
_geom_angle_atom_site_label_1
_geom_angle_atom_site_label_2
_geom_angle_atom_site_label_3
_geom_angle
C9 S1 C4 98.78(9)
C16 O6 C7 122.20(16)
C7 C2 C4 114.07(17)
C7 C2 H2A 108.7
C4 C2 H2A 108.7
C7 C2 H2B 108.7
C4 C2 H2B 108.7
H2A C2 H2B 107.6
C14 C3 C11 118.7(2)
C14 C3 H3A 120.6
C11 C3 H3A 120.6
C6 C4 C2 114.70(17)
C6 C4 S1 106.97(14)
C2 C4 S1 110.88(14)
C6 C4 H4A 108.0
C2 C4 H4A 108.0
S1 C4 H4A 108.0
C28 C6 C18 118.0(2)
C28 C6 C4 122.87(19)
C18 C6 C4 119.1(2)
O6 C7 C23 111.04(16)
O6 C7 C2 106.47(16)
C23 C7 C2 114.47(17)
O6 C7 C13 100.98(14)
C23 C7 C13 111.64(18)
C2 C7 C13 111.29(16)
C15 C8 C11 118.6(2)
C15 C8 H8A 120.7
C11 C8 H8A 120.7
C21 C9 C13 122.6(2)
C21 C9 S1 120.57(17)
C13 C9 S1 116.79(15)
C3 C11 C8 120.10(19)
C3 C11 C16 118.16(19)
C8 C11 C16 121.68(18)
C40 C13 C9 111.77(18)
C40 C13 C7 112.17(17)
C9 C13 C7 110.12(16)
C40 C13 H13A 107.5
C9 C13 H13A 107.5
C7 C13 H13A 107.5
C3 C14 C17 122.9(2)
C3 C14 N1 118.7(2)
C17 C14 N1 118.3(2)
C8 C15 C17 122.7(2)
C8 C15 N2 118.8(2)
C17 C15 N2 118.4(2)
O5 C16 O6 126.4(2)
O5 C16 C11 122.46(19)
O6 C16 C11 111.12(18)
C14 C17 C15 116.9(2)
C14 C17 H17A 121.6
C15 C17 H17A 121.6
C29 C18 C6 121.0(2)
C29 C18 H18A 119.5
C6 C18 H18A 119.5
C21 C20 C22 114.1(2)
C21 C20 H20A 108.7
C22 C20 H20A 108.7
C21 C20 H20B 108.7
C22 C20 H20B 108.7
H20A C20 H20B 107.6
C9 C21 C20 124.1(2)
C9 C21 H21A 117.9
C20 C21 H21A 117.9
C40 C22 C20 121.4(2)
C40 C22 C32 122.3(3)
C20 C22 C32 116.3(2)
C7 C23 H23A 109.5
C7 C23 H23B 109.5
H23A C23 H23B 109.5
C7 C23 H23C 109.5
H23A C23 H23C 109.5
H23B C23 H23C 109.5
C30 C28 C6 120.7(2)
C30 C28 H28A 119.7
C6 C28 H28A 119.7
C18 C29 C31 120.4(2)
C18 C29 H29A 119.8
C31 C29 H29A 119.8
C31 C30 C28 120.7(3)
C31 C30 H30A 119.7
C28 C30 H30A 119.7
C30 C31 C29 119.3(2)
C30 C31 H31A 120.4
C29 C31 H31A 120.4
C22 C32 H32A 109.5
C22 C32 H32B 109.5
H32A C32 H32B 109.5
C22 C32 H32C 109.5
H32A C32 H32C 109.5
H32B C32 H32C 109.5
C22 C40 C13 125.7(2)
C22 C40 H40A 117.2
C13 C40 H40A 117.2
O1 N1 O3 124.4(2)
O1 N1 C14 117.91(19)
O3 N1 C14 117.7(2)
O2 N2 O4 124.2(2)
O2 N2 C15 117.6(2)
O4 N2 C15 118.2(2)

loop_
_geom_bond_atom_site_label_1
_geom_bond_atom_site_label_2
_geom_bond_distance
S1 C9 1.770(2)
S1 C4 1.839(2)
O5 C16 1.201(3)
O6 C16 1.327(2)
O6 C7 1.484(2)
C2 C7 1.525(3)
C2 C4 1.525(3)
C2 H2A 0.9700
C2 H2B 0.9700
C3 C14 1.375(3)
C3 C11 1.388(3)
C3 H3A 0.9300
C4 C6 1.514(3)
C4 H4A 0.9800
C6 C28 1.388(3)
C6 C18 1.387(3)
C7 C23 1.518(3)
C7 C13 1.550(3)
C8 C15 1.378(3)
C8 C11 1.392(3)
C8 H8A 0.9300
C9 C21 1.326(3)
C9 C13 1.511(3)
C11 C16 1.495(3)
C13 C40 1.503(3)
C13 H13A 0.9800
C14 C17 1.377(3)
C14 N1 1.476(3)
C15 C17 1.378(3)
C15 N2 1.469(3)
C17 H17A 0.9300
C18 C29 1.382(3)
C18 H18A 0.9300
C20 C21 1.487(3)
C20 C22 1.493(4)
C20 H20A 0.9700
C20 H20B 0.9700
C21 H21A 0.9300
C22 C40 1.320(3)
C22 C32 1.501(3)
C23 H23A 0.9600
C23 H23B 0.9600
C23 H23C 0.9600
C28 C30 1.385(3)
C28 H28A 0.9300
C29 C31 1.377(4)
C29 H29A 0.9300
C30 C31 1.370(4)
C30 H30A 0.9300
C31 H31A 0.9300
C32 H32A 0.9600
C32 H32B 0.9600
C32 H32C 0.9600
C40 H40A 0.9300
O1 N1 1.223(3)
O2 N2 1.217(3)
N1 O3 1.218(3)
N2 O4 1.215(3)

loop_
_geom_torsion_atom_site_label_1
_geom_torsion_atom_site_label_2
_geom_torsion_atom_site_label_3
_geom_torsion_atom_site_label_4
_geom_torsion
C7 C2 C4 C6 -177.77(17)
C7 C2 C4 S1 60.9(2)
C9 S1 C4 C6 -175.67(14)
C9 S1 C4 C2 -49.94(16)
C2 C4 C6 C28 -12.9(3)
S1 C4 C6 C28 110.5(2)
C2 C4 C6 C18 167.13(19)
S1 C4 C6 C18 -69.5(2)
C16 O6 C7 C23 56.8(3)
C16 O6 C7 C2 -68.4(2)
C16 O6 C7 C13 175.26(18)
C4 C2 C7 O6 -173.17(15)
C4 C2 C7 C23 63.7(2)
C4 C2 C7 C13 -64.0(2)
C4 S1 C9 C21 -129.76(18)
C4 S1 C9 C13 52.52(16)
C14 C3 C11 C8 0.7(3)
C14 C3 C11 C16 177.84(19)
C15 C8 C11 C3 0.8(3)
C15 C8 C11 C16 -176.3(2)
C21 C9 C13 C40 -3.4(3)
S1 C9 C13 C40 174.29(14)
C21 C9 C13 C7 122.0(2)
S1 C9 C13 C7 -60.3(2)
O6 C7 C13 C40 -61.9(2)
C23 C7 C13 C40 56.2(2)
C2 C7 C13 C40 -174.54(18)
O6 C7 C13 C9 172.97(16)
C23 C7 C13 C9 -69.0(2)
C2 C7 C13 C9 60.3(2)
C11 C3 C14 C17 -1.5(3)
C11 C3 C14 N1 -179.88(18)
C11 C8 C15 C17 -1.5(3)
C11 C8 C15 N2 176.27(19)
C7 O6 C16 O5 -2.0(4)
C7 O6 C16 C11 177.18(17)
C3 C11 C16 O5 -16.1(3)
C8 C11 C16 O5 161.0(2)
C3 C11 C16 O6 164.70(19)
C8 C11 C16 O6 -18.2(3)
C3 C14 C17 C15 0.8(3)
N1 C14 C17 C15 179.20(18)
C8 C15 C17 C14 0.7(3)
N2 C15 C17 C14 -177.09(19)
C28 C6 C18 C29 -1.4(3)
C4 C6 C18 C29 178.6(2)
C13 C9 C21 C20 -1.6(3)
S1 C9 C21 C20 -179.23(17)
C22 C20 C21 C9 5.4(3)
C21 C20 C22 C40 -4.0(3)
C21 C20 C22 C32 177.1(2)
C18 C6 C28 C30 -0.1(3)
C4 C6 C28 C30 179.9(2)
C6 C18 C29 C31 1.7(4)
C6 C28 C30 C31 1.3(4)
C28 C30 C31 C29 -0.9(4)
C18 C29 C31 C30 -0.6(4)
C20 C22 C40 C13 -1.2(4)
C32 C22 C40 C13 177.7(2)
C9 C13 C40 C22 4.9(3)
C7 C13 C40 C22 -119.4(2)
C3 C14 N1 O1 -4.9(3)
C17 C14 N1 O1 176.7(2)
C3 C14 N1 O3 174.6(2)
C17 C14 N1 O3 -3.8(3)
C8 C15 N2 O2 0.7(3)
C17 C15 N2 O2 178.6(2)
C8 C15 N2 O4 179.7(2)
C17 C15 N2 O4 -2.4(3)
